data_7208365
loop_
_publ_author_name
'Gelbrich, Thomas'
'Threlfall, Terence L.'
'Hursthouse, Michael B.'

_publ_section_title
;
 XPac dissimilarity parameters as quantitative descriptors of
 isostructurality: the case of fourteen 4,5&#x2032;-substituted
 benzenesulfonamido-2-pyridines obtained by substituent interchange
 involving CF3/I/Br/Cl/F/Me/H
;
_journal_issue 17
_journal_name_full CrystEngComm
_journal_page_first 5454
_journal_paper_doi 10.1039/c2ce25508a
_journal_volume 14
_journal_year 2012
_chemical_formula_moiety '0.73(C12 H8 Br F3 N2 O2 S), 0.27(C12 H11 I N2 O2 S)'
_chemical_formula_sum 'C12 H8.81 Br0.73 F2.19 I0.27 N2 O2 S'
_chemical_formula_weight 379.29
_chemical_name_systematic
;
?
;
_space_group_IT_number 14
_symmetry_cell_setting monoclinic
_symmetry_space_group_name_Hall '-P 2ybc'
_symmetry_space_group_name_H-M 'P 1 21/c 1'
_cell_angle_alpha 90
_cell_angle_beta 99.63(3)
_cell_angle_gamma 90
_cell_formula_units_Z 4
_cell_length_a 12.365(4)
_cell_length_b 19.488(3)
_cell_length_c 5.6711(18)
_cell_measurement_reflns_used 2420
_cell_measurement_temperature 293(2)
_cell_measurement_theta_max 26.022
_cell_measurement_theta_min 2.91
_cell_volume 1347.3(7)
_computing_cell_refinement 'HKL Scalepack (Otwinowski & Minor 1997)'
_computing_data_collection 'Collect (Nonius BV, 1997-2000)'
_computing_data_reduction 'HKL Denzo and Scalepack (Otwinowski & Minor 1997)'
_computing_structure_refinement 'SHELXL-97 (Sheldrick, 1997)'
_diffrn_ambient_temperature 293(2)
_diffrn_detector_area_resol_mean 9
_diffrn_measured_fraction_theta_full 0.962
_diffrn_measured_fraction_theta_max 0.962
_diffrn_measurement_device '95mm CCD camera on \k-goniostat'
_diffrn_measurement_device_type KappaCCD
_diffrn_measurement_method CCD
_diffrn_orient_matrix_type 'by Nonius Collect from scalepack cell'
_diffrn_orient_matrix_UB_11 -0.0456806
_diffrn_orient_matrix_UB_12 0.0075816
_diffrn_orient_matrix_UB_13 -0.0807328
_diffrn_orient_matrix_UB_21 -0.1713123
_diffrn_orient_matrix_UB_22 -0.0086584
_diffrn_orient_matrix_UB_23 0.0054374
_diffrn_orient_matrix_UB_31 -0.0227392
_diffrn_orient_matrix_UB_32 0.0499997
_diffrn_orient_matrix_UB_33 0.0131833
_diffrn_radiation_monochromator graphite
_diffrn_radiation_type MoK\a
_diffrn_radiation_wavelength 0.71073
_diffrn_reflns_av_R_equivalents 0.1187
_diffrn_reflns_av_unetI/netI 0.1144
_diffrn_reflns_limit_h_max 14
_diffrn_reflns_limit_h_min -14
_diffrn_reflns_limit_k_max 23
_diffrn_reflns_limit_k_min -20
_diffrn_reflns_limit_l_max 6
_diffrn_reflns_limit_l_min -6
_diffrn_reflns_number 6393
_diffrn_reflns_theta_full 25
_diffrn_reflns_theta_max 25
_diffrn_reflns_theta_min 3.94
_exptl_absorpt_coefficient_mu 3.052
_exptl_absorpt_correction_T_max 0.75
_exptl_absorpt_correction_T_min 0.5158
_exptl_absorpt_correction_type multi-scan
_exptl_absorpt_process_details 'SADABS V2.10 (Sheldrick, G.M., 2003)'
_exptl_crystal_colour colourless
_exptl_crystal_density_diffrn 1.87
_exptl_crystal_density_method 'not measured'
_exptl_crystal_description block
_exptl_crystal_F_000 746
_exptl_crystal_size_max 0.25
_exptl_crystal_size_mid 0.2
_exptl_crystal_size_min 0.1
_refine_diff_density_max 0.459
_refine_diff_density_min -0.389
_refine_diff_density_rms 0.098
_refine_ls_extinction_method none
_refine_ls_goodness_of_fit_ref 0.95
_refine_ls_hydrogen_treatment mixed
_refine_ls_matrix_type full
_refine_ls_number_parameters 208
_refine_ls_number_reflns 2290
_refine_ls_number_restraints 24
_refine_ls_restrained_S_all 0.954
_refine_ls_R_factor_all 0.1403
_refine_ls_R_factor_gt 0.0824
_refine_ls_shift/su_max 0
_refine_ls_shift/su_mean 0
_refine_ls_structure_factor_coef Fsqd
_refine_ls_weighting_details 'calc w=1/[\s^2^(Fo^2^)+(0.0100P)^2^+10.0000P] where P=(Fo^2^+2Fc^2^)/3'
_refine_ls_weighting_scheme calc
_refine_ls_wR_factor_gt 0.1581
_refine_ls_wR_factor_ref 0.1797
_reflns_number_gt 1386
_reflns_number_total 2290
_reflns_threshold_expression >2sigma(I)
_cod_data_source_file c2ce25508a.txt
_cod_data_source_block A1_0.73(Br~CF3)0.27(Me~CF3)
_cod_original_sg_symbol_H-M P21/c
_cod_database_code 7208365

loop_
_symmetry_equiv_pos_as_xyz
'x, y, z'
'-x, y+1/2, -z+1/2'
'-x, -y, -z'
'x, -y-1/2, z-1/2'

loop_
_atom_site_label
_atom_site_type_symbol
_atom_site_fract_x
_atom_site_fract_y
_atom_site_fract_z
_atom_site_U_iso_or_equiv
_atom_site_adp_type
_atom_site_occupancy
_atom_site_symmetry_multiplicity
_atom_site_calc_flag
_atom_site_refinement_flags
_atom_site_disorder_assembly
_atom_site_disorder_group
S1 S 0.17977(17) 0.11705(10) 1.1725(3) 0.0364(5) Uani 1 1 d . . .
Br1 Br 0.56348(12) 0.12639(10) 0.5259(3) 0.0755(6) Uani 0.73 1 d PDU A 1
C14 C 0.5397(16) 0.1193(9) 0.578(3) 0.1 Uiso 0.27 1 d PD A 2
H14A H 0.5055 0.1201 0.4135 0.15 Uiso 0.27 1 calc PR A 2
H14B H 0.5834 0.0785 0.6093 0.15 Uiso 0.27 1 calc PR A 2
H14C H 0.5857 0.159 0.6127 0.15 Uiso 0.27 1 calc PR A 2
O1 O 0.2146(4) 0.0770(3) 1.3816(8) 0.0418(13) Uani 1 1 d . . .
O2 O 0.1487(4) 0.1868(3) 1.2011(8) 0.0380(13) Uani 1 1 d . . .
I1 I -0.2257(4) 0.1486(2) 0.1008(8) 0.0647(11) Uani 0.27 1 d P B 2
C12 C -0.2080(9) 0.1499(6) 0.196(2) 0.053(7) Uani 0.73 1 d PD B 1
F1 F -0.2890(6) 0.1019(3) 0.1388(12) 0.059(2) Uani 0.73 1 d PD B 1
F2 F -0.1616(7) 0.1651(4) 0.0019(12) 0.064(2) Uani 0.73 1 d PD B 1
F3 F -0.2675(5) 0.2072(3) 0.2357(10) 0.0478(16) Uani 0.73 1 d PD B 1
N1 N 0.0826(5) 0.0724(3) 1.0184(10) 0.0333(14) Uani 1 1 d . . .
N2 N -0.0602(5) 0.0524(3) 0.7180(10) 0.0306(14) Uani 1 1 d D . .
H2 H -0.065(6) 0.0130(15) 0.788(11) 0.07(3) Uiso 1 1 d D . .
C1 C 0.2891(6) 0.1190(4) 1.0021(12) 0.0349(17) Uani 1 1 d D A .
C6 C 0.3379(6) 0.0579(4) 0.9596(12) 0.044(2) Uani 1 1 d D . .
H6 H 0.3163 0.0171 1.0231 0.052 Uiso 1 1 calc R . .
C5 C 0.4200(7) 0.0581(5) 0.8206(13) 0.050(2) Uani 1 1 d D A .
H5 H 0.4525 0.0171 0.7857 0.06 Uiso 1 1 calc R . .
C4 C 0.4535(7) 0.1198(5) 0.7335(13) 0.047(2) Uani 1 1 d D . .
C3 C 0.4059(7) 0.1802(5) 0.7873(15) 0.051(2) Uani 1 1 d D A .
H3 H 0.4316 0.2217 0.7374 0.061 Uiso 1 1 calc R . .
C2 C 0.3188(7) 0.1796(4) 0.9173(14) 0.042(2) Uani 1 1 d . . .
H2A H 0.2825 0.22 0.9442 0.051 Uiso 1 1 calc R A .
C7 C 0.0212(6) 0.0958(4) 0.8125(12) 0.0346(17) Uani 1 1 d D . .
C8 C 0.0305(5) 0.1590(4) 0.7007(11) 0.0310(16) Uani 1 1 d D . .
H8 H 0.0861 0.1896 0.7605 0.037 Uiso 1 1 calc R . .
C9 C -0.0437(6) 0.1747(4) 0.5021(11) 0.0355(18) Uani 1 1 d D B .
H9 H -0.0384 0.2167 0.4274 0.043 Uiso 1 1 calc R . .
C11 C -0.1341(6) 0.0678(4) 0.5219(12) 0.0329(17) Uani 1 1 d D B .
H11 H -0.1894 0.0369 0.4637 0.039 Uiso 1 1 calc R . .
C10 C -0.1265(6) 0.1299(4) 0.4088(12) 0.0351(17) Uani 1 1 d D . .

loop_
_atom_site_aniso_label
_atom_site_aniso_U_11
_atom_site_aniso_U_22
_atom_site_aniso_U_33
_atom_site_aniso_U_23
_atom_site_aniso_U_13
_atom_site_aniso_U_12
S1 0.0482(11) 0.0229(10) 0.0358(9) 0.0021(8) 0.0002(8) -0.0030(9)
Br1 0.0554(9) 0.0997(13) 0.0693(9) -0.0177(8) 0.0044(7) 0.0156(8)
O1 0.056(3) 0.031(3) 0.034(3) 0.005(2) -0.005(2) -0.006(3)
O2 0.050(3) 0.023(3) 0.039(3) -0.004(2) 0.003(2) -0.003(2)
I1 0.068(2) 0.052(2) 0.066(2) 0.0046(15) -0.0108(19) 0.0069(17)
C12 0.038(10) 0.032(8) 0.090(18) -0.002(10) 0.019(11) -0.001(7)
F1 0.069(5) 0.020(3) 0.073(5) 0.010(3) -0.028(4) -0.019(3)
F2 0.062(5) 0.093(6) 0.041(4) 0.022(4) 0.018(4) 0.004(4)
F3 0.062(4) 0.036(4) 0.038(3) -0.007(3) -0.013(3) 0.019(3)
N1 0.040(4) 0.022(3) 0.034(3) 0.002(3) -0.003(3) -0.007(3)
N2 0.040(4) 0.014(3) 0.036(3) 0.004(3) 0.003(3) -0.001(3)
C1 0.039(4) 0.024(4) 0.036(4) -0.002(3) -0.010(3) 0.003(3)
C6 0.050(5) 0.028(4) 0.045(4) 0.003(4) -0.013(4) 0.000(4)
C5 0.050(5) 0.047(6) 0.046(5) -0.014(4) -0.013(4) 0.017(4)
C4 0.043(5) 0.046(5) 0.046(5) -0.013(4) -0.012(4) 0.004(4)
C3 0.053(5) 0.044(5) 0.049(5) -0.001(4) -0.008(4) -0.008(5)
C2 0.043(5) 0.029(4) 0.051(5) 0.003(4) -0.005(4) 0.002(4)
C7 0.040(4) 0.031(4) 0.035(4) -0.002(3) 0.012(3) 0.000(3)
C8 0.027(4) 0.026(4) 0.038(4) 0.002(3) 0.002(3) -0.005(3)
C9 0.056(5) 0.023(4) 0.027(4) 0.008(3) 0.004(3) 0.002(4)
C11 0.041(4) 0.023(4) 0.034(4) 0.003(3) 0.001(3) 0.003(3)
C10 0.044(4) 0.031(4) 0.029(4) -0.008(3) 0.002(3) 0.001(4)

loop_
_atom_type_symbol
_atom_type_description
_atom_type_scat_dispersion_real
_atom_type_scat_dispersion_imag
_atom_type_scat_source
C C 0.0033 0.0016 'International Tables Vol C Tables 4.2.6.8 and 6.1.1.4'
H H 0 0 'International Tables Vol C Tables 4.2.6.8 and 6.1.1.4'
N N 0.0061 0.0033 'International Tables Vol C Tables 4.2.6.8 and 6.1.1.4'
O O 0.0106 0.006 'International Tables Vol C Tables 4.2.6.8 and 6.1.1.4'
F F 0.0171 0.0103 'International Tables Vol C Tables 4.2.6.8 and 6.1.1.4'
S S 0.1246 0.1234 'International Tables Vol C Tables 4.2.6.8 and 6.1.1.4'
Br Br -0.2901 2.4595 'International Tables Vol C Tables 4.2.6.8 and 6.1.1.4'
I I -0.4742 1.8119 'International Tables Vol C Tables 4.2.6.8 and 6.1.1.4'

loop_
_geom_angle_atom_site_label_1
_geom_angle_atom_site_label_2
_geom_angle_atom_site_label_3
_geom_angle
O1 S1 O2 118.4(3)
O1 S1 N1 104.4(3)
O2 S1 N1 112.6(3)
O1 S1 C1 108.1(3)
O2 S1 C1 106.4(3)
N1 S1 C1 106.3(3)
C4 C14 H14A 109.5
C4 C14 H14B 109.5
H14A C14 H14B 109.5
C4 C14 H14C 109.5
H14A C14 H14C 109.5
H14B C14 H14C 109.5
F2 C12 F1 110.5(9)
F2 C12 F3 105.4(9)
F1 C12 F3 101.7(8)
F2 C12 C10 113.2(8)
F1 C12 C10 112.5(9)
F3 C12 C10 112.7(8)
C7 N1 S1 122.7(5)
C11 N2 C7 122.9(6)
C11 N2 H2 119(6)
C7 N2 H2 119(6)
C2 C1 C6 122.9(8)
C2 C1 S1 119.1(6)
C6 C1 S1 118.0(6)
C1 C6 C5 118.8(8)
C1 C6 H6 120.6
C5 C6 H6 120.6
C6 C5 C4 119.7(8)
C6 C5 H5 120.1
C4 C5 H5 120.1
C3 C4 C5 119.9(8)
C3 C4 C14 120.8(9)
C5 C4 C14 119.3(9)
C3 C4 Br1 116.5(7)
C5 C4 Br1 123.6(7)
C14 C4 Br1 4.3(7)
C4 C3 C2 120.4(9)
C4 C3 H3 119.8
C2 C3 H3 119.8
C1 C2 C3 118.2(8)
C1 C2 H2A 120.9
C3 C2 H2A 120.9
N2 C7 N1 113.6(6)
N2 C7 C8 118.8(7)
N1 C7 C8 127.5(7)
C9 C8 C7 118.5(7)
C9 C8 H8 120.7
C7 C8 H8 120.7
C8 C9 C10 121.9(7)
C8 C9 H9 119.1
C10 C9 H9 119.1
N2 C11 C10 119.3(7)
N2 C11 H11 120.4
C10 C11 H11 120.4
C11 C10 C9 118.6(7)
C11 C10 C12 121.1(8)
C9 C10 C12 120.2(8)
C11 C10 I1 119.2(6)
C9 C10 I1 121.9(6)
C12 C10 I1 7.2(5)

loop_
_geom_bond_atom_site_label_1
_geom_bond_atom_site_label_2
_geom_bond_distance
S1 O1 1.425(5)
S1 O2 1.428(5)
S1 N1 1.617(6)
S1 C1 1.789(8)
Br1 C4 1.946(9)
C14 C4 1.49(2)
C14 H14A 0.96
C14 H14B 0.96
C14 H14C 0.96
I1 C10 1.992(8)
C12 F2 1.356(12)
C12 F1 1.368(13)
C12 F3 1.377(12)
C12 C10 1.489(10)
N1 C7 1.361(9)
N2 C11 1.349(9)
N2 C7 1.355(9)
N2 H2 0.87(2)
C1 C2 1.349(11)
C1 C6 1.375(11)
C6 C5 1.385(12)
C6 H6 0.93
C5 C4 1.389(13)
C5 H5 0.93
C4 C3 1.373(12)
C3 C2 1.404(12)
C3 H3 0.93
C2 H2A 0.93
C7 C8 1.398(11)
C8 C9 1.363(10)
C8 H8 0.93
C9 C10 1.382(10)
C9 H9 0.93
C11 C10 1.381(10)
C11 H11 0.93

loop_
_geom_hbond_atom_site_label_D
_geom_hbond_atom_site_label_H
_geom_hbond_atom_site_label_A
_geom_hbond_distance_DH
_geom_hbond_distance_HA
_geom_hbond_distance_DA
_geom_hbond_angle_DHA
_geom_hbond_site_symmetry_A
N2 H2 N1 0.87(2) 2.02(2) 2.892(8) 173(3) 3_557
